data_7204577
loop_
_publ_author_name
'Kluge, S.'
'Dohnke, I.'
'Budde, F.'
'Hulliger, J.'

_publ_section_title
;
 Polarity formation in solid solutions:
 (4,4'-dinitrostilbene)1&#x2009;--&#x2009;x(4-chloro-4'-nitrostilbene)x,
 1 &gt; x &gt; 0
;
_journal_issue 14
_journal_name_full CrystEngComm
_journal_page_first 67
_journal_paper_doi 10.1039/b211829g
_journal_volume 5
_journal_year 2003
_chemical_formula_sum 'C14 H10 N2 O4'
_chemical_formula_weight 270.24
_chemical_name_systematic
; 
? 
;
_space_group_IT_number 14
_symmetry_cell_setting monoclinic
_symmetry_space_group_name_Hall '-P 2ybc'
_symmetry_space_group_name_H-M 'P 1 21/c 1'
_atom_sites_solution_hydrogens geom
_atom_sites_solution_primary direct
_atom_sites_solution_secondary difmap
_audit_creation_method SHELXL-97
_cell_angle_alpha 90.00
_cell_angle_beta 94.371(19)
_cell_angle_gamma 90.00
_cell_formula_units_Z 2
_cell_length_a 3.8180(6)
_cell_length_b 13.0067(19)
_cell_length_c 12.478(2)
_cell_measurement_reflns_used 2556
_cell_measurement_temperature 293(2)
_cell_measurement_theta_max 25.87
_cell_measurement_theta_min 2.27
_cell_volume 617.85(17)
_computing_cell_refinement 'CELL (Stoe IPDS Software, 2000)'
_computing_data_collection 'EXPOSE (Stoe IPDS Software, 2000)'
_computing_data_reduction 'INTEGRATE (Stoe IPDS Software, 2000)'
_computing_molecular_graphics 'PLATON99 (Spek, 1990)'
_computing_publication_material 'SHELXL-97 (Sheldrick, 1997)'
_computing_structure_refinement 'SHELXL-97 (Sheldrick, 1997)'
_computing_structure_solution 'SHELXS-97 (Sheldrick, 1990)'
_diffrn_ambient_temperature 293(2)
_diffrn_detector_area_resol_mean 0.81\%A
_diffrn_measured_fraction_theta_full 0.852
_diffrn_measured_fraction_theta_max 0.852
_diffrn_measurement_device_type 'STOE IPDS'
_diffrn_measurement_method 'phi oscillation'
_diffrn_radiation_monochromator graphite
_diffrn_radiation_source 'fine-focus sealed tube'
_diffrn_radiation_type MoK\a
_diffrn_radiation_wavelength 0.71073
_diffrn_reflns_av_R_equivalents 0.0000
_diffrn_reflns_av_sigmaI/netI 0.0837
_diffrn_reflns_limit_h_max 4
_diffrn_reflns_limit_h_min -4
_diffrn_reflns_limit_k_max 15
_diffrn_reflns_limit_k_min -15
_diffrn_reflns_limit_l_max 15
_diffrn_reflns_limit_l_min -15
_diffrn_reflns_number 3325
_diffrn_reflns_theta_full 25.87
_diffrn_reflns_theta_max 25.87
_diffrn_reflns_theta_min 2.27
_diffrn_standards_decay_% 0
_diffrn_standards_interval_time 0
_diffrn_standards_number 0
_exptl_absorpt_coefficient_mu 0.109
_exptl_absorpt_correction_type none
_exptl_crystal_colour yellow
_exptl_crystal_density_diffrn 1.453
_exptl_crystal_density_meas ?
_exptl_crystal_density_method 'not measured'
_exptl_crystal_description rod
_exptl_crystal_F_000 280
_exptl_crystal_size_max 0.50
_exptl_crystal_size_mid 0.30
_exptl_crystal_size_min 0.30
_refine_diff_density_max 0.213
_refine_diff_density_min -0.150
_refine_diff_density_rms 0.048
_refine_ls_extinction_method none
_refine_ls_goodness_of_fit_ref 0.802
_refine_ls_hydrogen_treatment mixed
_refine_ls_matrix_type full
_refine_ls_number_parameters 112
_refine_ls_number_reflns 3325
_refine_ls_number_restraints 0
_refine_ls_restrained_S_all 0.802
_refine_ls_R_factor_all 0.1202
_refine_ls_R_factor_gt 0.0608
_refine_ls_shift/su_max 0.000
_refine_ls_shift/su_mean 0.000
_refine_ls_structure_factor_coef Fsqd
_refine_ls_weighting_details 'calc w=1/[\s^2^(Fo^2^)+(0.0975P)^2^] where P=(Fo^2^+2Fc^2^)/3'
_refine_ls_weighting_scheme calc
_refine_ls_wR_factor_gt 0.1446
_refine_ls_wR_factor_ref 0.1632
_reflns_number_gt 1512
_reflns_number_total 3325
_reflns_threshold_expression I>2sigma(I)
_cod_data_source_file b211829g.txt
_cod_data_source_block sk-dns
_cod_depositor_comments
;
The following automatic conversions were performed:

'_exptl_crystal_density_meas' value 'none' was changed to '?' - the
value is perceived as not measured.

Automatic conversion script
Id: cif_fix_values 3008 2015-01-20 13:52:24Z robertas 
;
_cod_original_sg_symbol_H-M 'P 21/c'
_cod_database_code 7204577

loop_
_symmetry_equiv_pos_as_xyz
'x, y, z'
'-x, y+1/2, -z+1/2'
'-x, -y, -z'
'x, -y-1/2, z-1/2'

loop_
_atom_site_label
_atom_site_type_symbol
_atom_site_fract_x
_atom_site_fract_y
_atom_site_fract_z
_atom_site_U_iso_or_equiv
_atom_site_adp_type
_atom_site_occupancy
_atom_site_symmetry_multiplicity
_atom_site_calc_flag
_atom_site_refinement_flags
_atom_site_disorder_assembly
_atom_site_disorder_group
O1 O 0.5177(6) 0.08191(11) 0.24376(16) 0.0707(6) Uani 1 1 d . . .
O2 O 0.3054(5) -0.00426(13) 0.37017(15) 0.0761(7) Uani 1 1 d . . .
N1 N 0.3701(5) 0.07688(14) 0.32616(17) 0.0480(5) Uani 1 1 d . . .
C1 C 0.0809(5) 0.35701(14) 0.46702(16) 0.0348(5) Uani 1 1 d . . .
C2 C 0.0382(6) 0.26333(14) 0.52008(17) 0.0381(6) Uani 1 1 d . . .
H2 H -0.075(5) 0.2614(12) 0.5892(16) 0.030(5) Uiso 1 1 d . . .
C3 C 0.1310(5) 0.17119(16) 0.47444(18) 0.0396(6) Uani 1 1 d . . .
H3 H 0.117(5) 0.1101(16) 0.5133(16) 0.040(6) Uiso 1 1 d . . .
C4 C 0.2639(5) 0.17337(14) 0.37576(17) 0.0353(5) Uani 1 1 d . . .
C5 C 0.3127(7) 0.26434(15) 0.32084(18) 0.0388(5) Uani 1 1 d . . .
H5 H 0.422(6) 0.2633(14) 0.2528(18) 0.043(6) Uiso 1 1 d . . .
C6 C 0.2170(6) 0.35540(16) 0.36758(18) 0.0397(6) Uani 1 1 d . . .
H6 H 0.248(6) 0.4139(18) 0.330(2) 0.057(7) Uiso 1 1 d . . .
C7 C -0.0204(6) 0.45255(15) 0.5186(2) 0.0410(6) Uani 1 1 d . . .
H7 H -0.167(6) 0.4389(14) 0.5833(18) 0.046(6) Uiso 1 1 d . . .

loop_
_atom_site_aniso_label
_atom_site_aniso_U_11
_atom_site_aniso_U_22
_atom_site_aniso_U_33
_atom_site_aniso_U_23
_atom_site_aniso_U_13
_atom_site_aniso_U_12
O1 0.0946(15) 0.0527(10) 0.0683(14) -0.0192(9) 0.0291(11) 0.0104(9)
O2 0.1126(17) 0.0301(9) 0.0874(14) -0.0004(9) 0.0195(11) 0.0049(10)
N1 0.0504(13) 0.0397(12) 0.0542(14) -0.0108(9) 0.0063(10) 0.0061(10)
C1 0.0339(13) 0.0298(11) 0.0403(14) -0.0024(8) 0.0013(10) 0.0015(9)
C2 0.0428(14) 0.0377(12) 0.0349(13) 0.0001(9) 0.0102(10) -0.0004(10)
C3 0.0412(14) 0.0308(12) 0.0470(16) 0.0029(10) 0.0048(11) 0.0002(10)
C4 0.0332(13) 0.0298(11) 0.0427(14) -0.0061(8) 0.0022(10) 0.0022(9)
C5 0.0398(13) 0.0382(12) 0.0388(14) -0.0027(9) 0.0059(10) -0.0005(10)
C6 0.0470(16) 0.0314(12) 0.0411(14) 0.0036(9) 0.0059(11) -0.0001(10)
C7 0.0432(14) 0.0351(10) 0.0456(14) -0.0022(9) 0.0099(11) -0.0001(11)

loop_
_atom_type_symbol
_atom_type_description
_atom_type_scat_dispersion_real
_atom_type_scat_dispersion_imag
_atom_type_scat_source
C C 0.0033 0.0016 'International Tables Vol C Tables 4.2.6.8 and 6.1.1.4'
H H 0.0000 0.0000 'International Tables Vol C Tables 4.2.6.8 and 6.1.1.4'
N N 0.0061 0.0033 'International Tables Vol C Tables 4.2.6.8 and 6.1.1.4'
O O 0.0106 0.0060 'International Tables Vol C Tables 4.2.6.8 and 6.1.1.4'

loop_
_geom_angle_atom_site_label_1
_geom_angle_atom_site_label_2
_geom_angle_atom_site_label_3
_geom_angle
_geom_angle_site_symmetry_1
_geom_angle_site_symmetry_3
_geom_angle_publ_flag
O1 N1 O2 123.40(18) . . ?
O1 N1 C4 118.19(18) . . ?
O2 N1 C4 118.4(2) . . ?
C6 C1 C2 118.44(18) . . ?
C6 C1 C7 122.51(19) . . ?
C2 C1 C7 119.05(19) . . ?
C3 C2 C1 121.0(2) . . ?
C3 C2 H2 118.5(9) . . ?
C1 C2 H2 120.4(9) . . ?
C4 C3 C2 118.5(2) . . ?
C4 C3 H3 121.6(12) . . ?
C2 C3 H3 119.8(13) . . ?
C3 C4 C5 122.39(18) . . ?
C3 C4 N1 119.65(18) . . ?
C5 C4 N1 117.9(2) . . ?
C6 C5 C4 118.2(2) . . ?
C6 C5 H5 121.6(11) . . ?
C4 C5 H5 120.1(11) . . ?
C5 C6 C1 121.5(2) . . ?
C5 C6 H6 117.0(15) . . ?
C1 C6 H6 121.5(15) . . ?
C7 C7 C1 126.2(3) 3_566 . ?
C7 C7 H7 121.1(11) 3_566 . ?
C1 C7 H7 112.0(11) . . ?

loop_
_geom_bond_atom_site_label_1
_geom_bond_atom_site_label_2
_geom_bond_distance
_geom_bond_site_symmetry_2
_geom_bond_publ_flag
O1 N1 1.211(2) . ?
O2 N1 1.224(2) . ?
N1 C4 1.470(3) . ?
C1 C6 1.381(3) . ?
C1 C2 1.402(3) . ?
C1 C7 1.465(3) . ?
C2 C3 1.385(3) . ?
C2 H2 0.993(19) . ?
C3 C4 1.367(3) . ?
C3 H3 0.93(2) . ?
C4 C5 1.387(3) . ?
C5 C6 1.382(3) . ?
C5 H5 0.97(2) . ?
C6 H6 0.90(2) . ?
C7 C7 1.332(4) 3_566 ?
C7 H7 1.03(2) . ?

loop_
_geom_torsion_atom_site_label_1
_geom_torsion_atom_site_label_2
_geom_torsion_atom_site_label_3
_geom_torsion_atom_site_label_4
_geom_torsion
_geom_torsion_site_symmetry_1
_geom_torsion_site_symmetry_2
_geom_torsion_site_symmetry_3
_geom_torsion_site_symmetry_4
_geom_torsion_publ_flag
C6 C1 C2 C3 0.2(3) . . . . ?
C7 C1 C2 C3 -179.9(2) . . . . ?
C1 C2 C3 C4 -0.4(3) . . . . ?
C2 C3 C4 C5 0.9(3) . . . . ?
C2 C3 C4 N1 179.0(2) . . . . ?
O1 N1 C4 C3 -173.1(2) . . . . ?
O2 N1 C4 C3 6.9(3) . . . . ?
O1 N1 C4 C5 5.2(3) . . . . ?
O2 N1 C4 C5 -174.9(2) . . . . ?
C3 C4 C5 C6 -1.1(4) . . . . ?
N1 C4 C5 C6 -179.3(2) . . . . ?
C4 C5 C6 C1 1.0(4) . . . . ?
C2 C1 C6 C5 -0.5(3) . . . . ?
C7 C1 C6 C5 179.6(2) . . . . ?
C6 C1 C7 C7 -3.8(5) . . . 3_566 ?
C2 C1 C7 C7 176.3(3) . . . 3_566 ?
